data_2022131
loop_
_publ_author_name
'Dou, Yong'
'Yang, Lu'
'Qin, Lan'
'Dong, Yunhui'
'Zhou, Zhen'
'Zhang, Daopeng'
'Wang, Suna'

_publ_section_title
;
 Self-assembly of a cobalt(II)-based metal--organic framework as an
 effective water-splitting heterogeneous catalyst for light-driven
 hydrogen production
;
_journal_coeditor_code YP3203
_journal_issue 6
_journal_name_full 'Acta Crystallographica Section C'
_journal_page_first
;
;
_journal_paper_doi 10.1107/S2053229620007044
_journal_volume 76
_journal_year 2020
_chemical_formula_iupac '[Co (C30 H16 O8) (C10 H8 N2)]'
_chemical_formula_moiety 'C40 H24 Co2 N2 O8'
_chemical_formula_sum 'C40 H24 Co2 N2 O8'
_chemical_formula_weight 778.48
_chemical_name_systematic Poly[(\m-4,4'-bipyridyl)[\m~8~-4,4',4'',4'''-(ethene-1,1,2,2-tetrayl)tetrabenzoato]cobalt(II)]
_space_group_crystal_system orthorhombic
_space_group_IT_number 51
_space_group_name_Hall '-P 2a 2a'
_space_group_name_H-M_alt 'P m m a'
_atom_sites_solution_hydrogens geom
_audit_creation_method
;
Olex2 1.2
(compiled 2018.05.29 svn.r3508 for OlexSys, GUI svn.r5506)
;
_cell_angle_alpha 90
_cell_angle_beta 90
_cell_angle_gamma 90
_cell_formula_units_Z 2
_cell_length_a 11.857(3)
_cell_length_b 12.936(3)
_cell_length_c 13.877(3)
_cell_measurement_reflns_used 9.0145
_cell_measurement_temperature 200
_cell_measurement_theta_max 22.12
_cell_measurement_theta_min 2.2595
_cell_volume 2128.5(9)
_computing_cell_refinement
;
SAINT (Bruker, 2008)
;
_computing_data_collection
;
SMART (Bruker, 2008)
;
_computing_data_reduction
;
SAINT (Bruker, 2008)
;
_computing_molecular_graphics
;
OLEX2 (Dolomanov <i>et al.</i>,  2009)
;
_computing_publication_material
;
OLEX2 (Dolomanov <i>et al.</i>,  2009)
;
_computing_structure_refinement
;
SHELXL2018 (Sheldrick, 2015b) and
OLEX2 (Dolomanov <i>et al.</i>,  2009)
;
_computing_structure_solution
;
SHELXT (Sheldrick, 2015a)
;
_diffrn_ambient_temperature 200
_diffrn_measured_fraction_theta_full 0.996
_diffrn_measured_fraction_theta_max 0.996
_diffrn_measurement_device_type 'Bruker APEXII CCD'
_diffrn_measurement_method '\f and \w scans'
_diffrn_radiation_monochromator graphite
_diffrn_radiation_type MoK\a
_diffrn_radiation_wavelength 0.71073
_diffrn_reflns_av_R_equivalents 0.0586
_diffrn_reflns_av_unetI/netI 0.0412
_diffrn_reflns_limit_h_max 14
_diffrn_reflns_limit_h_min -12
_diffrn_reflns_limit_k_max 15
_diffrn_reflns_limit_k_min -15
_diffrn_reflns_limit_l_max 14
_diffrn_reflns_limit_l_min -16
_diffrn_reflns_number 10844
_diffrn_reflns_theta_full 24.995
_diffrn_reflns_theta_max 24.995
_diffrn_reflns_theta_min 1.574
_diffrn_standards_number 0
_exptl_absorpt_coefficient_mu 0.826
_exptl_absorpt_correction_T_max 0.9687
_exptl_absorpt_correction_T_min 0.8412
_exptl_absorpt_correction_type multi-scan
_exptl_absorpt_process_details
;
(SADABS; Bruker, 2008)
;
_exptl_crystal_colour colourless
_exptl_crystal_density_diffrn 1.215
_exptl_crystal_description block
_exptl_crystal_F_000 792
_exptl_crystal_size_max 0.13
_exptl_crystal_size_mid 0.11
_exptl_crystal_size_min 0.1
_refine_diff_density_max 1.006
_refine_diff_density_min -0.370
_refine_ls_extinction_method none
_refine_ls_goodness_of_fit_ref 1.010
_refine_ls_hydrogen_treatment constr
_refine_ls_matrix_type full
_refine_ls_number_parameters 179
_refine_ls_number_reflns 2063
_refine_ls_number_restraints 0
_refine_ls_restrained_S_all 1.010
_refine_ls_R_factor_all 0.0828
_refine_ls_R_factor_gt 0.0572
_refine_ls_shift/su_max 0.000
_refine_ls_shift/su_mean 0.000
_refine_ls_structure_factor_coef Fsqd
_refine_ls_weighting_details 'w=1/[\s^2^(Fo^2^)+(0.1050P)^2^+1.8388P] where P=(Fo^2^+2Fc^2^)/3'
_refine_ls_weighting_scheme calc
_refine_ls_wR_factor_gt 0.1543
_refine_ls_wR_factor_ref 0.1774
_reflns_number_gt 1448
_reflns_number_total 2063
_reflns_threshold_expression 'I > 2\s(I)'
_cod_data_source_file yp3203sup1.cif
_cod_data_source_block I
_cod_original_cell_volume 2128.4(8)
_cod_database_code 2022131
_shelx_space_group_comment
;
The symmetry employed for this shelxl refinement is uniquely defined
by the following loop, which should always be used as a source of
symmetry information in preference to the above space-group names.
They are only intended as comments.
;
_shelx_estimated_absorpt_t_min 0.900
_shelx_estimated_absorpt_t_max 0.922

loop_
_space_group_symop_operation_xyz
'x, y, z'
'-x+1/2, -y, z'
'-x, y, -z'
'x+1/2, -y, -z'
'-x, -y, -z'
'x-1/2, y, -z'
'x, -y, z'
'-x-1/2, y, z'

loop_
_atom_site_type_symbol
_atom_site_label
_atom_site_fract_x
_atom_site_fract_y
_atom_site_fract_z
_atom_site_U_iso_or_equiv
_atom_site_adp_type
_atom_site_calc_flag
_atom_site_occupancy
_atom_site_disorder_assembly
_atom_site_disorder_group
Co Co1 0.250000 1.000000 0.18481(7) 0.0385(4) Uani d 1 . .
Co Co2 0.250000 1.000000 0.37986(7) 0.0399(4) Uani d 1 . .
O O1 0.3696(3) 0.8910(3) 0.2019(2) 0.0784(12) Uani d 1 . .
O O2 0.3688(3) 0.8902(3) 0.3611(2) 0.0721(10) Uani d 1 . .
N N1 0.250000 1.000000 0.0353(5) 0.0433(16) Uani d 1 . .
N N2 0.250000 1.000000 0.5264(4) 0.0402(15) Uani d 1 . .
C C1 0.4009(4) 0.8568(3) 0.2818(3) 0.0548(11) Uani d 1 . .
C C2 0.4824(4) 0.7677(4) 0.2824(3) 0.0559(11) Uani d 1 . .
C C3 0.5518(17) 0.7474(13) 0.2030(9) 0.068(4) Uani d 0.52(2) A 1
H H3 0.547768 0.789214 0.148588 0.082 Uiso calc 0.52(2) A 1
C C3A 0.4929(16) 0.7060(14) 0.2013(9) 0.062(4) Uani d 0.48(2) A 2
H H3A 0.449345 0.719186 0.146920 0.075 Uiso calc 0.48(2) A 2
C C4 0.6259(15) 0.6654(13) 0.2053(10) 0.068(4) Uani d 0.52(2) A 1
H H4 0.674355 0.653859 0.153657 0.081 Uiso calc 0.52(2) A 1
C C4A 0.5687(18) 0.6244(14) 0.2019(10) 0.069(5) Uani d 0.48(2) A 2
H H4A 0.579691 0.585834 0.146181 0.082 Uiso calc 0.48(2) A 2
C C5 0.6284(4) 0.5998(4) 0.2847(4) 0.0600(12) Uani d 1 . .
C C6 0.5638(18) 0.6241(16) 0.3621(12) 0.076(5) Uani d 0.52(2) A 1
H H6 0.568757 0.583464 0.417283 0.091 Uiso calc 0.52(2) A 1
C C6A 0.6173(19) 0.6613(14) 0.3637(13) 0.066(4) Uani d 0.48(2) A 2
H H6A 0.659794 0.647237 0.418480 0.080 Uiso calc 0.48(2) A 2
C C7 0.4908(18) 0.7074(14) 0.3615(11) 0.065(4) Uani d 0.52(2) A 1
H H7 0.447356 0.721954 0.415679 0.078 Uiso calc 0.52(2) A 1
C C7A 0.545(2) 0.7434(17) 0.3640(13) 0.072(5) Uani d 0.48(2) A 2
H H7A 0.537123 0.783337 0.419310 0.086 Uiso calc 0.48(2) A 2
C C8 0.6958(7) 0.500000 0.2846(6) 0.078(2) Uani d 1 A .
C C9 0.3433(8) 1.000000 -0.4231(6) 0.119(4) Uani d 1 . .
H H9 0.411505 1.000000 -0.456240 0.143 Uiso calc 1 . .
C C10 0.3468(8) 1.000000 -0.3214(6) 0.116(4) Uani d 1 . .
H H10 0.415778 1.000000 -0.289495 0.139 Uiso calc 1 . .
C C11 0.250000 1.000000 -0.2705(5) 0.045(2) Uani d 1 B .
C C12 0.250000 1.000000 -0.1635(6) 0.047(2) Uani d 1 . .
C C13 0.3375(9) 0.9612(8) -0.1115(6) 0.084(5) Uani d 0.5 B -1
H H13 0.400916 0.935847 -0.143102 0.100 Uiso calc 0.5 B -1
C C14 0.3330(8) 0.9591(7) -0.0130(7) 0.079(4) Uani d 0.5 B -1
H H14 0.391212 0.927259 0.020658 0.094 Uiso calc 0.5 B -1

loop_
_atom_site_aniso_label
_atom_site_aniso_U_11
_atom_site_aniso_U_22
_atom_site_aniso_U_33
_atom_site_aniso_U_12
_atom_site_aniso_U_13
_atom_site_aniso_U_23
Co1 0.0490(7) 0.0367(6) 0.0298(6) 0.000 0.000 0.000
Co2 0.0494(7) 0.0393(7) 0.0310(6) 0.000 0.000 0.000
O1 0.101(3) 0.088(3) 0.0466(19) 0.053(2) -0.0028(18) -0.0013(16)
O2 0.089(3) 0.073(2) 0.054(2) 0.040(2) 0.0085(18) 0.0002(17)
N1 0.046(4) 0.043(4) 0.041(4) 0.000 0.000 0.000
N2 0.046(4) 0.047(4) 0.027(3) 0.000 0.000 0.000
C1 0.061(3) 0.052(3) 0.051(3) 0.013(2) 0.000(2) -0.003(2)
C2 0.063(3) 0.054(3) 0.051(3) 0.017(2) 0.002(2) 0.001(2)
C3 0.079(11) 0.059(8) 0.066(7) 0.025(8) 0.008(7) 0.013(6)
C3A 0.061(9) 0.070(9) 0.056(7) 0.017(8) -0.007(6) -0.009(6)
C4 0.059(8) 0.074(9) 0.071(7) 0.011(7) 0.014(6) -0.008(6)
C4A 0.076(11) 0.063(9) 0.067(7) 0.025(8) 0.000(8) -0.020(6)
C5 0.061(3) 0.049(3) 0.069(3) 0.014(2) -0.002(3) 0.003(2)
C6 0.091(13) 0.072(11) 0.065(8) 0.031(9) 0.014(9) 0.019(7)
C6A 0.077(12) 0.061(10) 0.060(7) 0.020(8) -0.011(8) -0.003(7)
C7 0.074(11) 0.071(10) 0.050(6) 0.026(8) 0.012(7) 0.000(6)
C7A 0.085(13) 0.074(12) 0.055(7) 0.026(9) 0.001(9) -0.004(7)
C8 0.068(4) 0.083(5) 0.082(5) 0.000 0.003(4) 0.000
C9 0.076(6) 0.233(12) 0.048(5) 0.000 0.007(5) 0.000
C10 0.072(6) 0.227(12) 0.048(5) 0.000 -0.006(4) 0.000
C11 0.052(5) 0.057(5) 0.025(4) 0.000 0.000 0.000
C12 0.061(6) 0.049(5) 0.031(4) 0.000 0.000 0.000
C13 0.063(6) 0.143(14) 0.045(5) 0.056(7) 0.004(4) -0.002(5)
C14 0.062(6) 0.125(11) 0.048(5) 0.053(6) -0.006(4) 0.007(5)

loop_
_atom_type_symbol
_atom_type_description
_atom_type_scat_dispersion_real
_atom_type_scat_dispersion_imag
_atom_type_scat_source
C C 0.0033 0.0016 'International Tables Vol C Tables 4.2.6.8 and 6.1.1.4'
H H 0.0000 0.0000 'International Tables Vol C Tables 4.2.6.8 and 6.1.1.4'
Co Co 0.3494 0.9721 'International Tables Vol C Tables 4.2.6.8 and 6.1.1.4'
N N 0.0061 0.0033 'International Tables Vol C Tables 4.2.6.8 and 6.1.1.4'
O O 0.0106 0.0060 'International Tables Vol C Tables 4.2.6.8 and 6.1.1.4'

loop_
_geom_angle_atom_site_label_1
_geom_angle_atom_site_label_2
_geom_angle_atom_site_label_3
_geom_angle_site_symmetry_1
_geom_angle_site_symmetry_3
_geom_angle
_geom_angle_publ_flag
O1 Co1 Co2 . . 83.25(9) ?
O1 Co1 Co2 7_575 . 83.25(9) ?
O1 Co1 Co2 8_655 . 83.25(9) ?
O1 Co1 Co2 2_575 . 83.25(9) ?
O1 Co1 O1 . 7_575 88.9(3) ?
O1 Co1 O1 8_655 2_575 88.9(3) ?
O1 Co1 O1 . 8_655 89.5(3) ?
O1 Co1 O1 . 2_575 166.50(18) ?
O1 Co1 O1 7_575 2_575 89.6(3) ?
O1 Co1 O1 7_575 8_655 166.50(18) ?
O1 Co1 N1 . . 96.75(9) ?
O1 Co1 N1 2_575 . 96.75(9) ?
O1 Co1 N1 7_575 . 96.75(9) ?
O1 Co1 N1 8_655 . 96.75(9) ?
N1 Co1 Co2 . . 180.0 ?
O2 Co2 Co1 8_655 . 82.57(10) ?
O2 Co2 Co1 7_575 . 82.57(10) ?
O2 Co2 Co1 . . 82.57(10) ?
O2 Co2 Co1 2_575 . 82.57(10) ?
O2 Co2 O2 8_655 2_575 89.5(2) ?
O2 Co2 O2 . 8_655 88.6(2) ?
O2 Co2 O2 . 7_575 89.5(2) ?
O2 Co2 O2 . 2_575 165.15(19) ?
O2 Co2 O2 8_655 7_575 165.15(19) ?
O2 Co2 O2 7_575 2_575 88.6(2) ?
O2 Co2 N2 8_655 . 97.43(10) ?
O2 Co2 N2 2_575 . 97.43(10) ?
O2 Co2 N2 7_575 . 97.43(10) ?
O2 Co2 N2 . . 97.43(10) ?
N2 Co2 Co1 . . 180.0 ?
C1 O1 Co1 . . 124.1(3) ?
C1 O2 Co2 . . 125.0(3) ?
C14 N1 Co1 . . 121.0(5) ?
C9 N2 Co2 2_576 . 122.3(4) ?
C9 N2 Co2 1_556 . 122.3(4) ?
C9 N2 C9 1_556 2_576 115.3(9) ?
O1 C1 C2 . . 117.8(4) ?
O2 C1 O1 . . 124.9(4) ?
O2 C1 C2 . . 117.3(4) ?
C3 C2 C1 . . 121.1(6) ?
C3A C2 C1 . . 119.6(6) ?
C3A C2 C7A . . 119.0(10) ?
C7 C2 C1 . . 119.6(7) ?
C7 C2 C3 . . 119.2(9) ?
C7A C2 C1 . . 121.4(8) ?
C2 C3 H3 . . 120.0 ?
C4 C3 C2 . . 120.1(10) ?
C4 C3 H3 . . 120.0 ?
C2 C3A H3A . . 120.3 ?
C2 C3A C4A . . 119.4(10) ?
C4A C3A H3A . . 120.3 ?
C3 C4 H4 . . 120.0 ?
C3 C4 C5 . . 120.1(10) ?
C5 C4 H4 . . 120.0 ?
C3A C4A H4A . . 119.6 ?
C5 C4A C3A . . 120.8(10) ?
C5 C4A H4A . . 119.6 ?
C4 C5 C8 . . 122.0(7) ?
C4A C5 C8 . . 117.7(7) ?
C6 C5 C4 . . 118.3(9) ?
C6 C5 C8 . . 119.6(8) ?
C6A C5 C4A . . 118.9(10) ?
C6A C5 C8 . . 123.3(8) ?
C5 C6 H6 . . 119.0 ?
C5 C6 C7 . . 122.0(13) ?
C7 C6 H6 . . 119.0 ?
C5 C6A H6A . . 119.4 ?
C5 C6A C7A . . 121.2(14) ?
C7A C6A H6A . . 119.4 ?
C2 C7 C6 . . 120.1(13) ?
C2 C7 H7 . . 120.0 ?
C6 C7 H7 . . 120.0 ?
C2 C7A H7A . . 119.7 ?
C6A C7A C2 . . 120.6(15) ?
C6A C7A H7A . . 119.7 ?
C5 C8 C5 . 7_565 116.5(6) ?
C8 C8 C5 2_665 7_565 121.8(3) ?
C8 C8 C5 2_665 . 121.8(3) ?
N2 C9 H9 1_554 . 118.0 ?
N2 C9 C10 1_554 . 124.0(8) ?
C10 C9 H9 . . 118.0 ?
C9 C10 H10 . . 120.0 ?
C11 C10 C9 . . 119.9(8) ?
C11 C10 H10 . . 120.0 ?
C10 C11 C10 . 2_575 116.8(9) ?
C10 C11 C12 2_575 . 121.6(5) ?
C10 C11 C12 . . 121.6(5) ?
C13 C12 C11 . . 122.0(5) ?
C12 C13 H13 . . 119.8 ?
C12 C13 C14 . . 120.5(8) ?
C14 C13 H13 . . 119.8 ?
N1 C14 C13 . . 122.4(8) ?
N1 C14 H14 . . 118.8 ?
C13 C14 H14 . . 118.8 ?

loop_
_geom_bond_atom_site_label_1
_geom_bond_atom_site_label_2
_geom_bond_site_symmetry_2
_geom_bond_distance
_geom_bond_publ_flag
Co1 Co2 . 2.7067(15) ?
Co1 O1 2_575 2.014(3) ?
Co1 O1 8_655 2.014(3) ?
Co1 O1 7_575 2.014(3) ?
Co1 O1 . 2.014(3) ?
Co1 N1 . 2.074(7) ?
Co2 O2 2_575 2.018(3) ?
Co2 O2 8_655 2.018(3) ?
Co2 O2 . 2.018(3) ?
Co2 O2 7_575 2.018(3) ?
Co2 N2 . 2.034(6) ?
O1 C1 . 1.251(5) ?
O2 C1 . 1.241(5) ?
N1 C14 . 1.303(9) ?
N2 C9 2_576 1.310(9) ?
N2 C9 1_556 1.310(9) ?
C1 C2 . 1.504(6) ?
C2 C3 . 1.400(13) ?
C2 C3A . 1.386(13) ?
C2 C7 . 1.350(17) ?
C2 C7A . 1.388(19) ?
C3 H3 . 0.9300 ?
C3 C4 . 1.378(16) ?
C3A H3A . 0.9300 ?
C3A C4A . 1.387(17) ?
C4 H4 . 0.9300 ?
C4 C5 . 1.391(14) ?
C4A H4A . 0.9300 ?
C4A C5 . 1.386(15) ?
C5 C6 . 1.357(17) ?
C5 C6A . 1.362(17) ?
C5 C8 . 1.518(6) ?
C6 H6 . 0.9300 ?
C6 C7 . 1.38(2) ?
C6A H6A . 0.9300 ?
C6A C7A . 1.37(2) ?
C7 H7 . 0.9300 ?
C7A H7A . 0.9300 ?
C8 C8 2_665 1.285(16) ?
C9 H9 . 0.9300 ?
C9 C10 . 1.412(12) ?
C10 H10 . 0.9300 ?
C10 C11 . 1.347(10) ?
C11 C12 . 1.485(11) ?
C12 C13 . 1.360(10) ?
C13 H13 . 0.9300 ?
C13 C14 . 1.367(13) ?
C14 H14 . 0.9300 ?

loop_
_geom_torsion_atom_site_label_1
_geom_torsion_atom_site_label_2
_geom_torsion_atom_site_label_3
_geom_torsion_atom_site_label_4
_geom_torsion_site_symmetry_1
_geom_torsion_site_symmetry_2
_geom_torsion_site_symmetry_3
_geom_torsion_site_symmetry_4
_geom_torsion
_geom_torsion_publ_flag
Co1 O1 C1 O2 . . . . -5.5(8) ?
Co1 O1 C1 C2 . . . . 173.8(3) ?
Co1 N1 C14 C13 . . . . -177.5(8) ?
Co2 O2 C1 O1 . . . . 5.0(8) ?
Co2 O2 C1 C2 . . . . -174.4(3) ?
O1 C1 C2 C3 . . . . 22.5(13) ?
O1 C1 C2 C3A . . . . -20.4(13) ?
O1 C1 C2 C7 . . . . -158.8(12) ?
O1 C1 C2 C7A . . . . 162.1(13) ?
O2 C1 C2 C3 . . . . -158.1(12) ?
O2 C1 C2 C3A . . . . 159.0(12) ?
O2 C1 C2 C7 . . . . 20.6(13) ?
O2 C1 C2 C7A . . . . -18.6(14) ?
N2 C9 C10 C11 1_554 . . . 0.0000(10) ?
C1 C2 C3 C4 . . . . 179.9(10) ?
C1 C2 C3A C4A . . . . 179.5(11) ?
C1 C2 C7 C6 . . . . 178.7(10) ?
C1 C2 C7A C6A . . . . 179.1(11) ?
C2 C3 C4 C5 . . . . 3.0(19) ?
C2 C3A C4A C5 . . . . 4(2) ?
C3 C2 C7 C6 . . . . -2.6(18) ?
C3 C4 C5 C6 . . . . -5.7(17) ?
C3 C4 C5 C8 . . . . 170.9(10) ?
C3A C2 C7A C6A . . . . 1(2) ?
C3A C4A C5 C6A . . . . -4.5(19) ?
C3A C4A C5 C8 . . . . 170.7(11) ?
C4 C5 C6 C7 . . . . 4.4(19) ?
C4 C5 C8 C5 . . . 7_565 -110.9(12) ?
C4 C5 C8 C8 . . . 2_665 69.1(12) ?
C4A C5 C6A C7A . . . . 3(2) ?
C4A C5 C8 C5 . . . 7_565 -69.3(14) ?
C4A C5 C8 C8 . . . 2_665 110.7(12) ?
C5 C6 C7 C2 . . . . 0(2) ?
C5 C6A C7A C2 . . . . -2(2) ?
C6 C5 C8 C5 . . . 7_565 65.6(15) ?
C6 C5 C8 C8 . . . 2_665 -114.3(13) ?
C6A C5 C8 C5 . . . 7_565 105.6(14) ?
C6A C5 C8 C8 . . . 2_665 -74.4(13) ?
C7 C2 C3 C4 . . . . 1.2(18) ?
C7A C2 C3A C4A . . . . -2.8(19) ?
C8 C5 C6 C7 . . . . -172.3(11) ?
C8 C5 C6A C7A . . . . -171.8(11) ?
C9 C10 C11 C10 . . . 2_575 0.0000(10) ?
C9 C10 C11 C12 . . . . 180.0000(10) ?
C10 C11 C12 C13 . . . . -25.8(6) ?
C10 C11 C12 C13 2_575 . . . 154.2(6) ?
C11 C12 C13 C14 . . . . -177.7(7) ?
C12 C13 C14 N1 . . . . -5.0(16) ?

loop_
_platon_squeeze_void_nr
_platon_squeeze_void_average_x
_platon_squeeze_void_average_y
_platon_squeeze_void_average_z
_platon_squeeze_void_volume
_platon_squeeze_void_count_electrons
_platon_squeeze_void_content
1 -0.005 0.500 0.000 431 103 ' '

_cod_database_fobs_code 2022131
